data_7112959
loop_
_publ_author_name
'Chen, Jing'
'Neels, Antonia'
'Fromm, Katharina M.'

_publ_section_title
;
 Excimer formation in crystalline and nanostructured coordination
 polymers.
;
_journal_issue 43
_journal_name_full 'Chemical communications (Cambridge, England)'
_journal_page_first 8282
_journal_page_last 8284
_journal_paper_doi 10.1039/c0cc03011b
_journal_volume 46
_journal_year 2010
_chemical_formula_sum 'C84 H64 Ag3 N9 O23'
_chemical_formula_weight 1891.05
_chemical_name_systematic
;
?
;
_space_group_IT_number 2
_symmetry_cell_setting triclinic
_symmetry_space_group_name_Hall '-P 1'
_symmetry_space_group_name_H-M 'P -1'
_atom_sites_solution_hydrogens geom
_atom_sites_solution_primary direct
_atom_sites_solution_secondary difmap
_audit_creation_method SHELXL-97
_cell_angle_alpha 74.32(3)
_cell_angle_beta 87.31(3)
_cell_angle_gamma 73.91(3)
_cell_formula_units_Z 1
_cell_length_a 9.6132(19)
_cell_length_b 12.664(3)
_cell_length_c 16.763(3)
_cell_measurement_reflns_used 50433
_cell_measurement_temperature 173(2)
_cell_measurement_theta_max 25.07
_cell_measurement_theta_min 3.16
_cell_volume 1887.0(8)
_computing_cell_refinement Xred
_computing_data_collection Stoe
_computing_data_reduction Xred
_computing_molecular_graphics Diamond
_computing_publication_material Word
_computing_structure_refinement 'SHELXL-97 (Sheldrick, 1997)'
_computing_structure_solution 'SHELXS-97 (Sheldrick, 1990)'
_diffrn_ambient_temperature 173(2)
_diffrn_measured_fraction_theta_full 0.992
_diffrn_measured_fraction_theta_max 0.992
_diffrn_measurement_device_type 'Stoe IPDS'
_diffrn_measurement_method 'Omega scan'
_diffrn_radiation_monochromator graphite
_diffrn_radiation_source 'fine-focus sealed tube'
_diffrn_radiation_type MoK\a
_diffrn_radiation_wavelength 0.71073
_diffrn_reflns_av_R_equivalents 0.0715
_diffrn_reflns_av_sigmaI/netI 0.0298
_diffrn_reflns_limit_h_max 11
_diffrn_reflns_limit_h_min -11
_diffrn_reflns_limit_k_max 14
_diffrn_reflns_limit_k_min -14
_diffrn_reflns_limit_l_max 19
_diffrn_reflns_limit_l_min -19
_diffrn_reflns_number 47427
_diffrn_reflns_theta_full 24.60
_diffrn_reflns_theta_max 24.60
_diffrn_reflns_theta_min 3.16
_exptl_absorpt_coefficient_mu 0.859
_exptl_absorpt_correction_type none
_exptl_crystal_colour yellow
_exptl_crystal_density_diffrn 1.664
_exptl_crystal_density_method 'not measured'
_exptl_crystal_description flake
_exptl_crystal_F_000 956
_exptl_crystal_size_max 0.31
_exptl_crystal_size_mid 0.16
_exptl_crystal_size_min 0.10
_refine_diff_density_max 1.661
_refine_diff_density_min -0.829
_refine_diff_density_rms 0.091
_refine_ls_extinction_method none
_refine_ls_goodness_of_fit_ref 1.122
_refine_ls_hydrogen_treatment constr
_refine_ls_matrix_type full
_refine_ls_number_parameters 565
_refine_ls_number_reflns 6307
_refine_ls_number_restraints 1
_refine_ls_restrained_S_all 1.122
_refine_ls_R_factor_all 0.0593
_refine_ls_R_factor_gt 0.0508
_refine_ls_shift/su_max 0.000
_refine_ls_shift/su_mean 0.000
_refine_ls_structure_factor_coef Fsqd
_refine_ls_weighting_details 'calc w=1/[\s^2^(Fo^2^)+(0.0524P)^2^+5.2014P] where P=(Fo^2^+2Fc^2^)/3'
_refine_ls_weighting_scheme calc
_refine_ls_wR_factor_gt 0.1247
_refine_ls_wR_factor_ref 0.1297
_reflns_number_gt 5516
_reflns_number_total 6307
_reflns_threshold_expression >2sigma(I)
_cod_data_source_file c0cc03011b.txt
_cod_data_source_block c:\13
_cod_original_cell_volume 1887.0(7)
_cod_original_sg_symbol_H-M p-1
_cod_database_code 7112959

loop_
_symmetry_equiv_pos_as_xyz
'x, y, z'
'-x, -y, -z'

loop_
_atom_site_label
_atom_site_type_symbol
_atom_site_fract_x
_atom_site_fract_y
_atom_site_fract_z
_atom_site_U_iso_or_equiv
_atom_site_adp_type
_atom_site_occupancy
_atom_site_symmetry_multiplicity
_atom_site_calc_flag
_atom_site_refinement_flags
Ag1 Ag 1.42469(5) 0.19043(3) 0.53259(2) 0.04452(15) Uani 1 1 d .
Ag2 Ag 0.5000 0.5000 0.5000 0.0549(2) Uani 1 2 d S
O1 O 1.1568(3) 0.0029(3) 0.22935(19) 0.0357(7) Uani 1 1 d .
O2 O 1.3879(4) -0.0330(3) 0.1885(2) 0.0451(8) Uani 1 1 d .
O3 O 0.7915(4) 0.3279(3) -0.17310(19) 0.0361(7) Uani 1 1 d .
O4 O 0.5718(4) 0.4431(3) -0.1606(2) 0.0477(9) Uani 1 1 d .
O5 O 0.0438(3) 0.3941(3) 0.22839(19) 0.0372(7) Uani 1 1 d .
O6 O -0.1201(5) 0.5227(6) 0.2740(4) 0.121(3) Uani 1 1 d .
O7 O 1.2246(5) 0.0894(5) 0.6244(3) 0.100(2) Uani 1 1 d .
O8 O 1.0105(7) 0.1770(8) 0.6430(6) 0.169(4) Uani 1 1 d .
O9 O 1.1517(5) 0.2686(5) 0.5663(4) 0.0805(14) Uani 1 1 d .
O10 O 0.7090(9) 0.2280(9) 0.4315(5) 0.067(2) Uani 0.50 1 d P
O11 O 0.7037(8) 0.3922(9) 0.4100(5) 0.067(3) Uani 0.50 1 d PD
O12 O 0.9023(10) 0.2750(10) 0.4049(10) 0.118(5) Uani 0.50 1 d P
O13A O 0.9354(11) 0.0166(8) 0.4380(7) 0.069(3) Uani 0.50 1 d P
O13B O 0.8574(18) 0.1000(14) 0.4389(9) 0.126(5) Uani 0.50 1 d P
N1 N 1.3823(4) 0.1301(3) 0.4304(2) 0.0360(9) Uani 1 1 d .
N2 N 0.5071(4) 0.2563(3) -0.3793(2) 0.0349(9) Uani 1 1 d .
N3 N 0.3317(5) 0.4714(3) 0.4327(2) 0.0407(10) Uani 1 1 d .
N4 N 1.1271(6) 0.1799(7) 0.6143(4) 0.0746(18) Uani 1 1 d .
N5 N 0.7697(11) 0.2942(8) 0.4156(5) 0.053(3) Uani 0.50 1 d PD
C1 C 1.2456(6) 0.1332(5) 0.4132(3) 0.0437(12) Uani 1 1 d .
H1 H 1.1698 0.1632 0.4462 0.052 Uiso 1 1 calc R
C2 C 1.2123(6) 0.0944(5) 0.3492(3) 0.0440(12) Uani 1 1 d .
H2 H 1.1148 0.0980 0.3381 0.053 Uiso 1 1 calc R
C3 C 1.3218(5) 0.0501(4) 0.3014(3) 0.0310(10) Uani 1 1 d .
C4 C 1.4617(5) 0.0480(4) 0.3182(3) 0.0368(10) Uani 1 1 d .
H4 H 1.5391 0.0193 0.2856 0.044 Uiso 1 1 calc R
C5 C 1.4870(5) 0.0885(4) 0.3832(3) 0.0373(11) Uani 1 1 d .
H5 H 1.5835 0.0865 0.3948 0.045 Uiso 1 1 calc R
C6 C 1.2964(5) 0.0022(4) 0.2325(3) 0.0330(10) Uani 1 1 d .
C7 C 1.1119(6) -0.0383(4) 0.1638(3) 0.0376(11) Uani 1 1 d .
H7A H 1.0404 -0.0816 0.1852 0.045 Uiso 1 1 calc R
H7B H 1.1967 -0.0899 0.1451 0.045 Uiso 1 1 calc R
C8 C 1.0453(5) 0.0625(4) 0.0922(3) 0.0317(10) Uani 1 1 d .
C9 C 0.9120(5) 0.1377(4) 0.1033(3) 0.0332(10) Uani 1 1 d .
C10 C 0.8402(5) 0.1206(4) 0.1809(3) 0.0390(11) Uani 1 1 d .
H10 H 0.8813 0.0555 0.2252 0.047 Uiso 1 1 calc R
C11 C 0.7148(6) 0.1959(5) 0.1920(3) 0.0471(13) Uani 1 1 d .
H11 H 0.6707 0.1844 0.2444 0.057 Uiso 1 1 calc R
C12 C 0.6486(6) 0.2917(5) 0.1262(3) 0.0471(13) Uani 1 1 d .
H12 H 0.5600 0.3433 0.1346 0.056 Uiso 1 1 calc R
C13 C 0.7107(5) 0.3103(4) 0.0515(3) 0.0387(11) Uani 1 1 d .
H13 H 0.6637 0.3740 0.0078 0.046 Uiso 1 1 calc R
C14 C 0.8462(5) 0.2358(4) 0.0368(3) 0.0320(10) Uani 1 1 d .
C15 C 0.9157(5) 0.2551(4) -0.0392(3) 0.0310(10) Uani 1 1 d .
C16 C 1.0502(5) 0.1787(4) -0.0508(3) 0.0324(10) Uani 1 1 d .
C17 C 1.1225(6) 0.1950(4) -0.1283(3) 0.0393(11) Uani 1 1 d .
H17 H 1.0781 0.2570 -0.1738 0.047 Uiso 1 1 calc R
C18 C 1.2528(6) 0.1238(5) -0.1378(3) 0.0445(12) Uani 1 1 d .
H18 H 1.2983 0.1358 -0.1897 0.053 Uiso 1 1 calc R
C19 C 1.3204(6) 0.0320(5) -0.0708(3) 0.0465(12) Uani 1 1 d .
H19 H 1.4133 -0.0158 -0.0772 0.056 Uiso 1 1 calc R
C20 C 1.2550(5) 0.0110(4) 0.0027(3) 0.0409(11) Uani 1 1 d .
H20 H 1.3020 -0.0526 0.0465 0.049 Uiso 1 1 calc R
C21 C 1.1159(5) 0.0826(4) 0.0161(3) 0.0332(10) Uani 1 1 d .
C22 C 0.8554(6) 0.3596(4) -0.1081(3) 0.0380(11) Uani 1 1 d .
H22A H 0.7806 0.4157 -0.0869 0.046 Uiso 1 1 calc R
H22B H 0.9335 0.3950 -0.1314 0.046 Uiso 1 1 calc R
C23 C 0.6508(5) 0.3754(4) -0.1919(3) 0.0317(10) Uani 1 1 d .
C24 C 0.6039(5) 0.3325(4) -0.2581(3) 0.0302(9) Uani 1 1 d .
C25 C 0.7010(5) 0.2751(4) -0.3055(3) 0.0310(9) Uani 1 1 d .
H25 H 0.8022 0.2605 -0.2967 0.037 Uiso 1 1 calc R
C26 C 0.6493(5) 0.2390(4) -0.3659(3) 0.0329(10) Uani 1 1 d .
H26 H 0.7166 0.2006 -0.3991 0.039 Uiso 1 1 calc R
C27 C 0.4134(5) 0.3131(4) -0.3336(3) 0.0402(11) Uani 1 1 d .
H27 H 0.3126 0.3265 -0.3433 0.048 Uiso 1 1 calc R
C28 C 0.4569(5) 0.3528(4) -0.2732(3) 0.0374(11) Uani 1 1 d .
H28 H 0.3875 0.3936 -0.2423 0.045 Uiso 1 1 calc R
C29 C 0.1915(6) 0.5213(4) 0.4421(3) 0.0427(12) Uani 1 1 d .
H29 H 0.1665 0.5600 0.4842 0.051 Uiso 1 1 calc R
C30 C 0.0816(6) 0.5183(4) 0.3927(3) 0.0401(11) Uani 1 1 d .
H30 H -0.0164 0.5559 0.4001 0.048 Uiso 1 1 calc R
C31 C 0.2617(5) 0.4068(4) 0.3235(3) 0.0369(10) Uani 1 1 d .
H31 H 0.2891 0.3657 0.2829 0.044 Uiso 1 1 calc R
C32 C 0.3655(5) 0.4148(4) 0.3745(3) 0.0381(11) Uani 1 1 d .
H32 H 0.4644 0.3786 0.3679 0.046 Uiso 1 1 calc R
C33 C 0.1169(5) 0.4599(4) 0.3325(3) 0.0330(10) Uani 1 1 d .
C34 C -0.0014(5) 0.4613(4) 0.2772(3) 0.0411(11) Uani 1 1 d .
C35 C -0.0627(5) 0.3881(4) 0.1701(3) 0.0361(10) Uani 1 1 d .
H35A H -0.1619 0.4254 0.1845 0.043 Uiso 1 1 calc R
H35B H -0.0563 0.3073 0.1745 0.043 Uiso 1 1 calc R
C36 C -0.0326(5) 0.4469(4) 0.0828(3) 0.0320(10) Uani 1 1 d .
C37 C 0.0989(5) 0.4007(4) 0.0479(3) 0.0315(10) Uani 1 1 d .
C42 C -0.1327(5) 0.5464(4) 0.0353(3) 0.0323(10) Uani 1 1 d .
C38 C 0.2022(5) 0.2992(4) 0.0938(3) 0.0365(10) Uani 1 1 d .
H38 H 0.1813 0.2627 0.1486 0.044 Uiso 1 1 calc R
C39 C -0.3293(6) 0.7459(4) -0.0606(3) 0.0431(12) Uani 1 1 d .
H39 H -0.3956 0.8135 -0.0921 0.052 Uiso 1 1 calc R
C40 C -0.3627(6) 0.6931(4) 0.0198(3) 0.0444(12) Uani 1 1 d .
H40 H -0.4521 0.7249 0.0423 0.053 Uiso 1 1 calc R
C41 C -0.2687(5) 0.5968(4) 0.0661(3) 0.0398(11) Uani 1 1 d .
H41 H -0.2943 0.5622 0.1204 0.048 Uiso 1 1 calc R

loop_
_atom_site_aniso_label
_atom_site_aniso_U_11
_atom_site_aniso_U_22
_atom_site_aniso_U_33
_atom_site_aniso_U_23
_atom_site_aniso_U_13
_atom_site_aniso_U_12
Ag1 0.0553(3) 0.0421(2) 0.0395(2) -0.01809(17) -0.01566(17) -0.00888(18)
Ag2 0.0636(4) 0.0583(4) 0.0448(3) 0.0038(3) -0.0257(3) -0.0326(3)
O1 0.0423(19) 0.0369(17) 0.0324(16) -0.0112(14) -0.0102(14) -0.0143(14)
O2 0.047(2) 0.058(2) 0.0382(19) -0.0213(17) 0.0018(16) -0.0198(17)
O3 0.0424(19) 0.0324(16) 0.0351(17) -0.0118(14) -0.0130(14) -0.0077(14)
O4 0.042(2) 0.058(2) 0.052(2) -0.0332(19) -0.0028(16) -0.0094(17)
O5 0.0354(17) 0.0453(19) 0.0349(17) -0.0163(15) -0.0058(14) -0.0111(15)
O6 0.039(3) 0.195(6) 0.160(6) -0.147(5) -0.029(3) 0.017(3)
O7 0.056(3) 0.110(4) 0.089(4) 0.020(3) 0.008(3) 0.003(3)
O8 0.072(4) 0.209(9) 0.179(8) -0.023(7) 0.069(5) 0.000(5)
O9 0.064(3) 0.087(4) 0.096(4) -0.046(3) 0.003(3) -0.009(3)
O10 0.048(5) 0.105(7) 0.060(5) -0.033(5) 0.009(4) -0.028(5)
O11 0.027(4) 0.133(9) 0.047(5) -0.048(5) -0.010(3) -0.008(5)
O12 0.036(5) 0.085(8) 0.203(14) -0.004(8) 0.019(7) -0.007(5)
O13A 0.070(6) 0.045(5) 0.097(7) -0.017(5) 0.011(5) -0.025(5)
O13B 0.143(13) 0.123(12) 0.124(11) 0.001(10) -0.040(10) -0.083(11)
N1 0.043(2) 0.037(2) 0.032(2) -0.0095(17) -0.0047(17) -0.0158(18)
N2 0.039(2) 0.033(2) 0.032(2) -0.0083(16) -0.0083(17) -0.0080(17)
N3 0.047(3) 0.042(2) 0.032(2) 0.0013(18) -0.0127(18) -0.018(2)
N4 0.039(3) 0.119(6) 0.054(3) -0.028(3) 0.007(2) 0.000(3)
N5 0.076(7) 0.080(7) 0.022(4) 0.000(4) -0.020(4) -0.059(7)
C1 0.041(3) 0.061(3) 0.039(3) -0.024(2) 0.005(2) -0.019(2)
C2 0.037(3) 0.061(3) 0.043(3) -0.021(2) -0.003(2) -0.021(2)
C3 0.036(2) 0.031(2) 0.027(2) -0.0045(18) -0.0071(18) -0.0130(19)
C4 0.036(3) 0.040(3) 0.036(3) -0.011(2) -0.002(2) -0.011(2)
C5 0.036(3) 0.041(3) 0.039(3) -0.010(2) -0.003(2) -0.016(2)
C6 0.043(3) 0.030(2) 0.027(2) -0.0033(19) -0.005(2) -0.014(2)
C7 0.049(3) 0.034(2) 0.034(2) -0.010(2) -0.014(2) -0.015(2)
C8 0.039(3) 0.029(2) 0.032(2) -0.0100(19) -0.0117(19) -0.0144(19)
C9 0.041(3) 0.035(2) 0.033(2) -0.0123(19) -0.0054(19) -0.021(2)
C10 0.044(3) 0.043(3) 0.037(3) -0.010(2) -0.004(2) -0.025(2)
C11 0.047(3) 0.062(3) 0.046(3) -0.022(3) 0.007(2) -0.030(3)
C12 0.038(3) 0.054(3) 0.059(3) -0.025(3) 0.001(2) -0.017(2)
C13 0.037(3) 0.039(3) 0.045(3) -0.014(2) -0.006(2) -0.015(2)
C14 0.034(2) 0.032(2) 0.037(2) -0.0117(19) -0.0099(19) -0.0163(19)
C15 0.037(2) 0.033(2) 0.029(2) -0.0087(19) -0.0079(19) -0.018(2)
C16 0.038(3) 0.035(2) 0.032(2) -0.0121(19) -0.0059(19) -0.019(2)
C17 0.050(3) 0.040(3) 0.034(2) -0.010(2) -0.004(2) -0.023(2)
C18 0.048(3) 0.054(3) 0.044(3) -0.024(2) 0.006(2) -0.024(3)
C19 0.042(3) 0.051(3) 0.053(3) -0.027(3) -0.002(2) -0.009(2)
C20 0.043(3) 0.041(3) 0.042(3) -0.019(2) -0.008(2) -0.009(2)
C21 0.037(2) 0.034(2) 0.035(2) -0.014(2) -0.008(2) -0.015(2)
C22 0.049(3) 0.033(2) 0.037(3) -0.011(2) -0.013(2) -0.017(2)
C23 0.040(3) 0.030(2) 0.029(2) -0.0082(19) -0.0011(19) -0.014(2)
C24 0.037(2) 0.026(2) 0.027(2) -0.0064(18) -0.0042(18) -0.0074(18)
C25 0.032(2) 0.030(2) 0.030(2) -0.0047(18) -0.0028(18) -0.0083(18)
C26 0.040(3) 0.029(2) 0.028(2) -0.0085(18) -0.0031(19) -0.0055(19)
C27 0.035(3) 0.048(3) 0.040(3) -0.016(2) -0.007(2) -0.009(2)
C28 0.034(2) 0.042(3) 0.037(3) -0.016(2) -0.002(2) -0.006(2)
C29 0.053(3) 0.050(3) 0.030(2) -0.011(2) -0.006(2) -0.020(2)
C30 0.041(3) 0.044(3) 0.038(3) -0.012(2) 0.000(2) -0.015(2)
C31 0.040(3) 0.033(2) 0.038(3) -0.008(2) -0.006(2) -0.010(2)
C32 0.031(2) 0.034(2) 0.046(3) -0.003(2) -0.010(2) -0.009(2)
C33 0.037(3) 0.035(2) 0.028(2) -0.0057(19) -0.0041(19) -0.013(2)
C34 0.034(3) 0.047(3) 0.046(3) -0.021(2) -0.003(2) -0.009(2)
C35 0.038(3) 0.042(3) 0.034(2) -0.013(2) -0.004(2) -0.018(2)
C36 0.035(2) 0.036(2) 0.034(2) -0.015(2) -0.0035(19) -0.018(2)
C37 0.036(2) 0.033(2) 0.033(2) -0.0128(19) -0.0057(19) -0.0168(19)
C42 0.033(2) 0.034(2) 0.038(2) -0.017(2) -0.0056(19) -0.0142(19)
C38 0.042(3) 0.035(2) 0.037(2) -0.012(2) -0.006(2) -0.014(2)
C39 0.043(3) 0.037(3) 0.053(3) -0.016(2) -0.009(2) -0.011(2)
C40 0.036(3) 0.047(3) 0.055(3) -0.023(3) 0.001(2) -0.010(2)
C41 0.040(3) 0.048(3) 0.039(3) -0.019(2) 0.002(2) -0.017(2)

loop_
_atom_type_symbol
_atom_type_description
_atom_type_scat_dispersion_real
_atom_type_scat_dispersion_imag
_atom_type_scat_source
C C 0.0033 0.0016 'International Tables Vol C Tables 4.2.6.8 and 6.1.1.4'
Ag Ag -0.8971 1.1015 'International Tables Vol C Tables 4.2.6.8 and 6.1.1.4'
N N 0.0061 0.0033 'International Tables Vol C Tables 4.2.6.8 and 6.1.1.4'
O O 0.0106 0.0060 'International Tables Vol C Tables 4.2.6.8 and 6.1.1.4'
H H 0.0000 0.0000 'International Tables Vol C Tables 4.2.6.8 and 6.1.1.4'

loop_
_geom_angle_atom_site_label_1
_geom_angle_atom_site_label_2
_geom_angle_atom_site_label_3
_geom_angle
_geom_angle_site_symmetry_1
_geom_angle_site_symmetry_3
N1 Ag1 N2 167.90(15) . 1_656
N3 Ag2 N3 180.000(1) . 2_666
C6 O1 C7 117.3(4) . .
C23 O3 C22 117.9(4) . .
C34 O5 C35 118.0(4) . .
C5 N1 C1 118.1(4) . .
C5 N1 Ag1 122.4(3) . .
C1 N1 Ag1 119.5(3) . .
C27 N2 C26 118.3(4) . .
C27 N2 Ag1 118.9(3) . 1_454
C26 N2 Ag1 122.8(3) . 1_454
C32 N3 C29 118.3(4) . .
C32 N3 Ag2 120.9(3) . .
C29 N3 Ag2 120.4(3) . .
O8 N4 O7 118.8(8) . .
O8 N4 O9 123.6(7) . .
O7 N4 O9 117.2(6) . .
O10 N5 O11 118.4(12) . .
O10 N5 O12 125.2(11) . .
O11 N5 O12 116.4(10) . .
N1 C1 C2 122.0(5) . .
N1 C1 H1 119.0 . .
C2 C1 H1 119.0 . .
C1 C2 C3 119.4(5) . .
C1 C2 H2 120.3 . .
C3 C2 H2 120.3 . .
C4 C3 C2 118.8(4) . .
C4 C3 C6 118.1(4) . .
C2 C3 C6 123.0(4) . .
C5 C4 C3 118.6(5) . .
C5 C4 H4 120.7 . .
C3 C4 H4 120.7 . .
N1 C5 C4 123.1(4) . .
N1 C5 H5 118.5 . .
C4 C5 H5 118.5 . .
O2 C6 O1 125.5(4) . .
O2 C6 C3 124.5(4) . .
O1 C6 C3 110.0(4) . .
O1 C7 C8 108.9(3) . .
O1 C7 H7A 109.9 . .
C8 C7 H7A 109.9 . .
O1 C7 H7B 109.9 . .
C8 C7 H7B 109.9 . .
H7A C7 H7B 108.3 . .
C21 C8 C9 120.5(4) . .
C21 C8 C7 121.0(4) . .
C9 C8 C7 118.5(4) . .
C8 C9 C14 120.1(4) . .
C8 C9 C10 121.5(4) . .
C14 C9 C10 118.4(4) . .
C11 C10 C9 121.0(5) . .
C11 C10 H10 119.5 . .
C9 C10 H10 119.5 . .
C10 C11 C12 120.6(5) . .
C10 C11 H11 119.7 . .
C12 C11 H11 119.7 . .
C13 C12 C11 120.5(5) . .
C13 C12 H12 119.8 . .
C11 C12 H12 119.8 . .
C12 C13 C14 121.5(5) . .
C12 C13 H13 119.2 . .
C14 C13 H13 119.2 . .
C15 C14 C9 119.4(4) . .
C15 C14 C13 122.8(4) . .
C9 C14 C13 117.9(4) . .
C14 C15 C16 120.7(4) . .
C14 C15 C22 121.0(4) . .
C16 C15 C22 118.2(4) . .
C15 C16 C21 119.5(4) . .
C15 C16 C17 122.0(4) . .
C21 C16 C17 118.5(4) . .
C18 C17 C16 121.4(5) . .
C18 C17 H17 119.3 . .
C16 C17 H17 119.3 . .
C17 C18 C19 120.0(5) . .
C17 C18 H18 120.0 . .
C19 C18 H18 120.0 . .
C20 C19 C18 120.9(5) . .
C20 C19 H19 119.6 . .
C18 C19 H19 119.6 . .
C19 C20 C21 121.6(5) . .
C19 C20 H20 119.2 . .
C21 C20 H20 119.2 . .
C8 C21 C16 119.8(4) . .
C8 C21 C20 122.7(4) . .
C16 C21 C20 117.5(4) . .
O3 C22 C15 109.2(3) . .
O3 C22 H22A 109.8 . .
C15 C22 H22A 109.8 . .
O3 C22 H22B 109.8 . .
C15 C22 H22B 109.8 . .
H22A C22 H22B 108.3 . .
O4 C23 O3 125.2(4) . .
O4 C23 C24 124.1(4) . .
O3 C23 C24 110.7(4) . .
C25 C24 C28 118.7(4) . .
C25 C24 C23 122.6(4) . .
C28 C24 C23 118.7(4) . .
C26 C25 C24 119.2(4) . .
C26 C25 H25 120.4 . .
C24 C25 H25 120.4 . .
N2 C26 C25 122.2(4) . .
N2 C26 H26 118.9 . .
C25 C26 H26 118.9 . .
N2 C27 C28 122.7(4) . .
N2 C27 H27 118.7 . .
C28 C27 H27 118.7 . .
C27 C28 C24 118.9(4) . .
C27 C28 H28 120.5 . .
C24 C28 H28 120.5 . .
N3 C29 C30 122.5(5) . .
N3 C29 H29 118.8 . .
C30 C29 H29 118.8 . .
C29 C30 C33 119.0(5) . .
C29 C30 H30 120.5 . .
C33 C30 H30 120.5 . .
C33 C31 C32 119.0(5) . .
C33 C31 H31 120.5 . .
C32 C31 H31 120.5 . .
N3 C32 C31 122.5(5) . .
N3 C32 H32 118.7 . .
C31 C32 H32 118.7 . .
C31 C33 C30 118.6(4) . .
C31 C33 C34 122.6(4) . .
C30 C33 C34 118.7(4) . .
O6 C34 O5 124.0(5) . .
O6 C34 C33 123.2(5) . .
O5 C34 C33 112.6(4) . .
O5 C35 C36 109.6(4) . .
O5 C35 H35A 109.7 . .
C36 C35 H35A 109.7 . .
O5 C35 H35B 109.7 . .
C36 C35 H35B 109.7 . .
H35A C35 H35B 108.2 . .
C37 C36 C42 119.5(4) . .
C37 C36 C35 118.7(4) . .
C42 C36 C35 121.8(4) . .
C36 C37 C38 121.2(4) . .
C36 C37 C42 120.8(4) . 2_565
C38 C37 C42 118.0(4) . 2_565
C36 C42 C41 122.6(4) . .
C36 C42 C37 119.6(4) . 2_565
C41 C42 C37 117.8(4) . 2_565
C39 C38 C37 121.6(5) 2_565 .
C39 C38 H38 119.2 2_565 .
C37 C38 H38 119.2 . .
C38 C39 C40 120.2(5) 2_565 .
C38 C39 H39 119.9 2_565 .
C40 C39 H39 119.9 . .
C41 C40 C39 120.8(5) . .
C41 C40 H40 119.6 . .
C39 C40 H40 119.6 . .
C40 C41 C42 121.7(5) . .
C40 C41 H41 119.2 . .
C42 C41 H41 119.2 . .

loop_
_geom_bond_atom_site_label_1
_geom_bond_atom_site_label_2
_geom_bond_distance
_geom_bond_site_symmetry_2
Ag1 N1 2.152(4) .
Ag1 N2 2.156(4) 1_656
Ag2 N3 2.176(4) .
Ag2 N3 2.176(4) 2_666
O1 C6 1.343(6) .
O1 C7 1.465(5) .
O2 C6 1.191(6) .
O3 C23 1.333(6) .
O3 C22 1.470(5) .
O4 C23 1.196(6) .
O5 C34 1.312(6) .
O5 C35 1.479(5) .
O6 C34 1.183(7) .
O7 N4 1.240(8) .
O8 N4 1.204(8) .
O9 N4 1.267(8) .
O10 N5 1.119(11) .
O11 N5 1.2081(11) .
O12 N5 1.243(14) .
O13A O13B 1.116(18) .
N1 C5 1.332(6) .
N1 C1 1.346(6) .
N2 C27 1.338(6) .
N2 C26 1.343(6) .
N2 Ag1 2.156(4) 1_454
N3 C32 1.339(7) .
N3 C29 1.343(7) .
C1 C2 1.379(7) .
C1 H1 0.9500 .
C2 C3 1.378(7) .
C2 H2 0.9500 .
C3 C4 1.378(6) .
C3 C6 1.500(6) .
C4 C5 1.380(7) .
C4 H4 0.9500 .
C5 H5 0.9500 .
C7 C8 1.507(6) .
C7 H7A 0.9900 .
C7 H7B 0.9900 .
C8 C21 1.411(7) .
C8 C9 1.408(7) .
C9 C14 1.438(6) .
C9 C10 1.436(7) .
C10 C11 1.355(8) .
C10 H10 0.9500 .
C11 C12 1.417(8) .
C11 H11 0.9500 .
C12 C13 1.352(7) .
C12 H12 0.9500 .
C13 C14 1.436(7) .
C13 H13 0.9500 .
C14 C15 1.403(7) .
C15 C16 1.425(7) .
C15 C22 1.495(6) .
C16 C21 1.428(6) .
C16 C17 1.435(7) .
C17 C18 1.357(7) .
C17 H17 0.9500 .
C18 C19 1.407(8) .
C18 H18 0.9500 .
C19 C20 1.351(8) .
C19 H19 0.9500 .
C20 C21 1.439(7) .
C20 H20 0.9500 .
C22 H22A 0.9900 .
C22 H22B 0.9900 .
C23 C24 1.496(6) .
C24 C25 1.377(6) .
C24 C28 1.387(6) .
C25 C26 1.380(6) .
C25 H25 0.9500 .
C26 H26 0.9500 .
C27 C28 1.373(7) .
C27 H27 0.9500 .
C28 H28 0.9500 .
C29 C30 1.387(7) .
C29 H29 0.9500 .
C30 C33 1.382(7) .
C30 H30 0.9500 .
C31 C33 1.389(7) .
C31 C32 1.385(7) .
C31 H31 0.9500 .
C32 H32 0.9500 .
C33 C34 1.495(6) .
C35 C36 1.507(7) .
C35 H35A 0.9900 .
C35 H35B 0.9900 .
C36 C37 1.410(7) .
C36 C42 1.416(7) .
C37 C38 1.435(7) .
C37 C42 1.441(7) 2_565
C42 C41 1.427(7) .
C42 C37 1.441(7) 2_565
C38 C39 1.360(7) 2_565
C38 H38 0.9500 .
C39 C38 1.360(7) 2_565
C39 C40 1.400(8) .
C39 H39 0.9500 .
C40 C41 1.360(7) .
C40 H40 0.9500 .
C41 H41 0.9500 .

loop_
_geom_hbond_atom_site_label_D
_geom_hbond_atom_site_label_H
_geom_hbond_atom_site_label_A
_geom_hbond_distance_DH
_geom_hbond_distance_HA
_geom_hbond_distance_DA
_geom_hbond_angle_DHA
_geom_hbond_site_symmetry_A
_geom_hbond_publ_flag
C1 H1 O12 0.9500(0) 2.5900(0) 3.280(13) 129.697(44) . yes
C2 H2 O13A 0.9500(0) 2.5700(0) 3.250(12) 128.274(38) . yes
C5 H5 O7 0.9500(0) 2.5500(0) 3.072(8) 114.636(45) 2_856 yes
C7 H7B O2 0.9900(0) 2.3600(0) 2.726(7) 101.0(0) . yes
C10 H10 O1 0.9500(0) 2.5500(0) 3.034(6) 112.0(0) . yes
C22 H22A O4 0.9900(0) 2.300(0) 2.729(7) 105.0(0) . yes
C25 H25 O8 0.9500(0) 2.3200(0) 3.071(10) 135.443(43) 1_554 yes
C27 H27 O9 0.9500(0) 2.5800(0) 3.340(8) 136.717(37) 1_454 yes
C28 H28 O6 0.9500(0) 2.5200(0) 3.183(8) 127.358(44) 2_565 yes
C29 H29 O11 0.9500(0) 2.5013(6) 3.2606(7) 136.942(31) 2_666 yes
C30 H30 O9 0.9500(0) 2.4400(0) 3.208(8) 137.887(49) 2_666 yes
C32 H32 O11 0.9500(0) 2.5002(6) 3.2476(7) 135.584(42) . yes
C35 H35A O6 0.9900(0) 2.2900(0) 2.690(9) 103.0(0) . yes
C38 H38 O5 0.9500(0) 2.4700(0) 2.997(6) 115.0(0) . yes
